data_1569803
loop_
_publ_author_name
'Lee, Dong Hee'
'Park, In-Hyeok'

_publ_section_title
;
 Zn(II) Metal--Organic Frameworks with a Long Spacer Ligand and a
 Tricarboxylate Coligand
;
_journal_issue 8
_journal_name_full Crystals
_journal_page_first 1266
_journal_paper_doi 10.3390/cryst13081266
_journal_volume 13
_journal_year 2023
_chemical_formula_sum 'C47 H31 N2 O7 Zn2'
_chemical_formula_weight 866.48
_space_group_crystal_system orthorhombic
_space_group_IT_number 43
_space_group_name_Hall 'F 2 -2d'
_space_group_name_H-M_alt 'F d d 2'
_atom_sites_solution_hydrogens geom
_audit_creation_method SHELXL-2018/3
_cell_angle_alpha 90
_cell_angle_beta 90
_cell_angle_gamma 90
_cell_formula_units_Z 16
_cell_length_a 60.5386(9)
_cell_length_b 62.2276(10)
_cell_length_c 5.90860(10)
_cell_measurement_reflns_used 9961
_cell_measurement_temperature 173(2)
_cell_measurement_theta_max 25.22
_cell_measurement_theta_min 2.38
_cell_volume 22258.7(6)
_computing_cell_refinement 'Bruker SAINT'
_computing_data_collection 'Bruker APEX2'
_computing_data_reduction 'Bruker SAINT'
_computing_molecular_graphics 'Bruker SHELXTL'
_computing_publication_material 'Bruker SHELXTL'
_computing_structure_refinement 'SHELXL-2018/3 (Sheldrick, 2018)'
_computing_structure_solution 'SHELXT 2014/5 (Sheldrick, 2014)'
_diffrn_ambient_temperature 173(2)
_diffrn_measured_fraction_theta_full 0.996
_diffrn_measured_fraction_theta_max 0.996
_diffrn_measurement_device_type 'Bruker APEX-II CCD'
_diffrn_measurement_method '\f and \w scans'
_diffrn_radiation_type MoK\a
_diffrn_radiation_wavelength 0.71073
_diffrn_reflns_av_R_equivalents 0.0513
_diffrn_reflns_av_unetI/netI 0.0564
_diffrn_reflns_Laue_measured_fraction_full 0.996
_diffrn_reflns_Laue_measured_fraction_max 0.996
_diffrn_reflns_limit_h_max 74
_diffrn_reflns_limit_h_min -71
_diffrn_reflns_limit_k_max 76
_diffrn_reflns_limit_k_min -76
_diffrn_reflns_limit_l_max 7
_diffrn_reflns_limit_l_min -7
_diffrn_reflns_number 55166
_diffrn_reflns_point_group_measured_fraction_full 0.991
_diffrn_reflns_point_group_measured_fraction_max 0.989
_diffrn_reflns_theta_full 25.242
_diffrn_reflns_theta_max 25.997
_diffrn_reflns_theta_min 1.345
_diffrn_source 'fine-focus sealed tube'
_exptl_absorpt_coefficient_mu 0.902
_exptl_absorpt_correction_T_max 0.933
_exptl_absorpt_correction_T_min 0.901
_exptl_absorpt_correction_type multi-scan
_exptl_absorpt_process_details SADABS
_exptl_crystal_colour green
_exptl_crystal_density_diffrn 1.034
_exptl_crystal_description block
_exptl_crystal_F_000 7088
_exptl_crystal_size_max 0.610
_exptl_crystal_size_mid 0.240
_exptl_crystal_size_min 0.220
_refine_diff_density_max 1.956
_refine_diff_density_min -1.655
_refine_diff_density_rms 0.236
_refine_ls_abs_structure_details
;
 Refined as an inversion twin.
;
_refine_ls_abs_structure_Flack 0.04(3)
_refine_ls_extinction_method none
_refine_ls_goodness_of_fit_ref 1.010
_refine_ls_hydrogen_treatment constr
_refine_ls_matrix_type full
_refine_ls_number_parameters 524
_refine_ls_number_reflns 10834
_refine_ls_number_restraints 1
_refine_ls_restrained_S_all 1.010
_refine_ls_R_factor_all 0.0980
_refine_ls_R_factor_gt 0.0866
_refine_ls_shift/su_max 0.086
_refine_ls_shift/su_mean 0.001
_refine_ls_structure_factor_coef Fsqd
_refine_ls_weighting_details 'w=1/[\s^2^(Fo^2^)+(0.2500P)^2^] where P=(Fo^2^+2Fc^2^)/3'
_refine_ls_weighting_scheme calc
_refine_ls_wR_factor_gt 0.2656
_refine_ls_wR_factor_ref 0.2826
_reflns_Friedel_coverage 0.800
_reflns_Friedel_fraction_full 0.985
_reflns_Friedel_fraction_max 0.980
_reflns_number_gt 9325
_reflns_number_total 10834
_reflns_threshold_expression 'I > 2\s(I)'
_cod_data_source_file CIFs_R1.cif
_cod_data_source_block 1
_cod_depositor_comments
;
The following automatic conversions were performed:

data item '_exptl_absorpt_correction_type' value 'MULTI-SCAN' was
changed to 'multi-scan' in accordance with the
/home/data/users/saulius/crontab/automatic-downloads/current/MDPI/lib/dictionaries/cif_core.dic
dictionary named 'cif_core.dic' version 2.4.2 last updated on
2011-04-26.

Automatic conversion script
Id: cif_fix_values 8170 2020-07-09 18:12:32Z antanas 
;
_cod_database_code 1569803
_shelx_shelxl_version_number 2018/3
_shelx_space_group_comment
;
The symmetry employed for this shelxl refinement is uniquely defined
by the following loop, which should always be used as a source of
symmetry information in preference to the above space-group names.
They are only intended as comments.
;
_shelx_estimated_absorpt_t_min 0.609
_shelx_estimated_absorpt_t_max 0.826

loop_
_space_group_symop_operation_xyz
'x, y, z'
'-x, -y, z'
'x+1/4, -y+1/4, z+1/4'
'-x+1/4, y+1/4, z+1/4'
'x, y+1/2, z+1/2'
'-x, -y+1/2, z+1/2'
'x+1/4, -y+3/4, z+3/4'
'-x+1/4, y+3/4, z+3/4'
'x+1/2, y, z+1/2'
'-x+1/2, -y, z+1/2'
'x+3/4, -y+1/4, z+3/4'
'-x+3/4, y+1/4, z+3/4'
'x+1/2, y+1/2, z'
'-x+1/2, -y+1/2, z'
'x+3/4, -y+3/4, z+1/4'
'-x+3/4, y+3/4, z+1/4'

loop_
_atom_site_label
_atom_site_type_symbol
_atom_site_fract_x
_atom_site_fract_y
_atom_site_fract_z
_atom_site_U_iso_or_equiv
_atom_site_adp_type
_atom_site_occupancy
_atom_site_site_symmetry_order
_atom_site_calc_flag
_atom_site_refinement_flags_posn
_atom_site_refinement_flags_adp
_atom_site_refinement_flags_occupancy
_atom_site_disorder_assembly
_atom_site_disorder_group
Zn1 Zn -0.07110(2) 0.05401(2) 1.47919(19) 0.0238(3) Uani 1 1 d . . . . .
Zn2 Zn -0.05475(2) 0.10318(2) 1.59856(19) 0.0224(3) Uani 1 1 d . . . . .
O1 O -0.04730(11) 0.06056(11) 1.2473(14) 0.0308(15) Uani 1 1 d . . . . .
O2 O -0.03344(11) 0.09197(10) 1.3718(13) 0.0283(14) Uani 1 1 d . . . . .
O3 O 0.06169(15) -0.02660(12) -0.3851(17) 0.045(2) Uani 1 1 d . . . . .
O4 O 0.09511(16) -0.03264(16) -0.254(2) 0.060(3) Uani 1 1 d . . . . .
O5 O 0.16356(11) 0.12942(11) 1.0230(12) 0.0293(15) Uani 1 1 d . . . . .
O6 O 0.17459(11) 0.12841(12) 0.6665(13) 0.0293(16) Uani 1 1 d . . . . .
O7 O -0.06632(11) 0.07625(11) 1.7006(13) 0.0305(15) Uani 1 1 d . . . . .
N1 N -0.09833(13) 0.06042(15) 1.2925(15) 0.0308(19) Uani 1 1 d . . . . .
N2 N -0.28355(12) 0.13009(12) -0.4559(14) 0.0242(17) Uani 1 1 d . . . . .
C1 C -0.09807(16) 0.07753(15) 1.1582(17) 0.026(2) Uani 1 1 d . . . . .
H1A H -0.085536 0.086695 1.164355 0.031 Uiso 1 1 calc R U . . .
C2 C -0.11497(16) 0.08289(17) 1.009(2) 0.033(2) Uani 1 1 d . . . . .
H2A H -0.113920 0.095295 0.915917 0.039 Uiso 1 1 calc R U . . .
C3 C -0.13337(16) 0.06966(17) 1.000(2) 0.033(2) Uani 1 1 d . . . . .
C4 C -0.1345(2) 0.0529(2) 1.157(3) 0.050(4) Uani 1 1 d . . . . .
H4A H -0.147362 0.044227 1.165250 0.060 Uiso 1 1 calc R U . . .
C5 C -0.11695(17) 0.04908(19) 1.300(2) 0.040(3) Uani 1 1 d . . . . .
H5A H -0.118203 0.037854 1.408021 0.048 Uiso 1 1 calc R U . . .
C6 C -0.1512(2) 0.0733(2) 0.840(2) 0.049(3) Uani 1 1 d . . . . .
H6A H -0.164930 0.066311 0.868829 0.059 Uiso 1 1 calc R U . . .
C7 C -0.14974(19) 0.08592(18) 0.654(2) 0.036(2) Uani 1 1 d . . . . .
H7A H -0.135744 0.092171 0.622979 0.044 Uiso 1 1 calc R U . . .
C8 C -0.16728(16) 0.09074(16) 0.498(2) 0.035(2) Uani 1 1 d . . . . .
C9 C -0.16281(19) 0.10611(18) 0.331(2) 0.038(3) Uani 1 1 d . . . . .
H9A H -0.148901 0.113162 0.326652 0.046 Uiso 1 1 calc R U . . .
C10 C -0.17889(18) 0.11094(19) 0.171(2) 0.038(3) Uani 1 1 d . . . . .
H10A H -0.175382 0.120939 0.055176 0.046 Uiso 1 1 calc R U . . .
C11 C -0.19956(19) 0.10200(18) 0.173(2) 0.038(3) Uani 1 1 d . . . . .
C12 C -0.2041(2) 0.08703(19) 0.345(3) 0.045(3) Uani 1 1 d . . . . .
H12A H -0.218379 0.080751 0.353259 0.054 Uiso 1 1 calc R U . . .
C13 C -0.18834(19) 0.0813(2) 0.500(3) 0.052(3) Uani 1 1 d . . . . .
H13A H -0.191736 0.070745 0.610862 0.062 Uiso 1 1 calc R U . . .
C14 C -0.21551(17) 0.10877(19) 0.006(2) 0.037(2) Uani 1 1 d . . . . .
H14A H -0.210459 0.118215 -0.108746 0.045 Uiso 1 1 calc R U . . .
C15 C -0.23683(17) 0.10297(18) -0.001(2) 0.038(3) Uani 1 1 d . . . . .
H15A H -0.241972 0.092834 0.107317 0.045 Uiso 1 1 calc R U . . .
C16 C -0.25249(16) 0.11133(15) -0.1648(19) 0.027(2) Uani 1 1 d . . . . .
C17 C -0.24638(16) 0.12024(16) -0.3759(18) 0.029(2) Uani 1 1 d . . . . .
H17A H -0.231363 0.120045 -0.422603 0.035 Uiso 1 1 calc R U . . .
C18 C -0.26206(15) 0.12906(14) -0.5118(19) 0.0261(19) Uani 1 1 d . . . . .
H18A H -0.257603 0.134804 -0.653643 0.031 Uiso 1 1 calc R U . . .
C19 C -0.28967(14) 0.12122(14) -0.2626(19) 0.0254(19) Uani 1 1 d . . . . .
H19A H -0.304864 0.121426 -0.222342 0.030 Uiso 1 1 calc R U . . .
C20 C -0.27488(16) 0.11175(18) -0.1183(19) 0.033(2) Uani 1 1 d . . . . .
H20A H -0.280131 0.105305 0.017167 0.040 Uiso 1 1 calc R U . . .
C21 C -0.03282(15) 0.07520(14) 1.2471(17) 0.0225(18) Uani 1 1 d . . . . .
C22 C -0.01377(14) 0.07348(13) 1.0911(18) 0.0207(17) Uani 1 1 d . . . . .
C23 C 0.00673(14) 0.08118(14) 1.1565(16) 0.0222(18) Uani 1 1 d . . . . .
H23A H 0.008244 0.087962 1.299688 0.027 Uiso 1 1 calc R U . . .
C24 C 0.02472(15) 0.07925(15) 1.0207(19) 0.028(2) Uani 1 1 d . . . . .
H24A H 0.038576 0.084499 1.072101 0.033 Uiso 1 1 calc R U . . .
C25 C 0.02334(15) 0.06978(14) 0.8084(17) 0.0239(19) Uani 1 1 d . . . . .
C26 C 0.00249(14) 0.06209(14) 0.7377(18) 0.0241(18) Uani 1 1 d . . . . .
H26A H 0.000786 0.056030 0.591219 0.029 Uiso 1 1 calc R U . . .
C27 C -0.01523(16) 0.06340(14) 0.8806(17) 0.0246(19) Uani 1 1 d . . . . .
H27A H -0.028910 0.057274 0.835285 0.030 Uiso 1 1 calc R U . . .
C28 C 0.04382(16) 0.06673(15) 0.6672(17) 0.025(2) Uani 1 1 d . . . . .
C29 C 0.06219(16) 0.07971(14) 0.7036(17) 0.0253(19) Uani 1 1 d . . . . .
H29A H 0.061091 0.091358 0.806988 0.030 Uiso 1 1 calc R U . . .
C30 C 0.08177(15) 0.07617(15) 0.5950(19) 0.029(2) Uani 1 1 d . . . . .
C31 C 0.08331(15) 0.05911(17) 0.4389(18) 0.029(2) Uani 1 1 d . . . . .
H31A H 0.096938 0.056362 0.364620 0.035 Uiso 1 1 calc R U . . .
C32 C 0.06500(16) 0.04623(15) 0.3925(18) 0.0256(19) Uani 1 1 d . . . . .
C33 C 0.04535(15) 0.04995(15) 0.5071(17) 0.0250(19) Uani 1 1 d . . . . .
H33A H 0.032853 0.041150 0.477543 0.030 Uiso 1 1 calc R U . . .
C34 C 0.06779(14) 0.02845(14) 0.2309(19) 0.0257(19) Uani 1 1 d . . . . .
C37 C 0.07457(19) -0.00412(15) -0.088(2) 0.035(2) Uani 1 1 d . . . . .
C35 C 0.0860(2) 0.0143(2) 0.246(3) 0.055(4) Uani 1 1 d . . . . .
H35A H 0.096344 0.015823 0.365399 0.066 Uiso 1 1 calc R U . . .
C36 C 0.0888(2) -0.00209(18) 0.085(3) 0.046(3) Uani 1 1 d . . . . .
H36A H 0.100847 -0.011788 0.098332 0.055 Uiso 1 1 calc R U . . .
C38 C 0.0564(2) 0.00935(17) -0.105(2) 0.041(3) Uani 1 1 d . . . . .
H38A H 0.046383 0.007687 -0.227530 0.049 Uiso 1 1 calc R U . . .
C39 C 0.05254(19) 0.02520(16) 0.055(2) 0.038(3) Uani 1 1 d . . . . .
H39A H 0.039628 0.033834 0.046423 0.046 Uiso 1 1 calc R U . . .
C40 C 0.0776(2) -0.02260(18) -0.254(2) 0.039(3) Uani 1 1 d . . . . .
C41 C 0.10176(15) 0.08916(15) 0.6455(17) 0.0254(19) Uani 1 1 d . . . . .
C42 C 0.10477(16) 0.09764(17) 0.8633(19) 0.028(2) Uani 1 1 d . . . . .
H42A H 0.093449 0.095933 0.973144 0.034 Uiso 1 1 calc R U . . .
C43 C 0.12398(17) 0.10848(17) 0.9211(17) 0.029(2) Uani 1 1 d . . . . .
H43A H 0.126001 0.113459 1.071670 0.035 Uiso 1 1 calc R U . . .
C44 C 0.14039(15) 0.11212(15) 0.7588(17) 0.0248(19) Uani 1 1 d . . . . .
C45 C 0.13713(17) 0.10441(18) 0.5396(17) 0.032(2) Uani 1 1 d . . . . .
H45A H 0.147837 0.107211 0.425858 0.038 Uiso 1 1 calc R U . . .
C46 C 0.11823(17) 0.09262(17) 0.4867(17) 0.031(2) Uani 1 1 d . . . . .
H46A H 0.116613 0.086842 0.338807 0.038 Uiso 1 1 calc R U . . .
C47 C 0.16074(15) 0.12398(15) 0.8193(18) 0.026(2) Uani 1 1 d . . . . .

loop_
_atom_site_aniso_label
_atom_site_aniso_U_11
_atom_site_aniso_U_22
_atom_site_aniso_U_33
_atom_site_aniso_U_23
_atom_site_aniso_U_13
_atom_site_aniso_U_12
Zn1 0.0180(5) 0.0275(5) 0.0260(6) 0.0086(4) -0.0043(5) -0.0022(4)
Zn2 0.0152(5) 0.0262(5) 0.0259(6) -0.0027(4) -0.0027(4) 0.0020(4)
O1 0.022(3) 0.037(3) 0.034(4) -0.004(3) 0.004(3) -0.007(3)
O2 0.024(3) 0.031(3) 0.030(4) -0.003(3) 0.000(3) 0.001(3)
O3 0.054(5) 0.035(4) 0.044(5) -0.015(4) 0.007(5) -0.006(4)
O4 0.058(6) 0.060(5) 0.060(6) -0.022(5) 0.011(5) 0.015(4)
O5 0.025(3) 0.039(4) 0.024(3) -0.005(3) -0.002(3) -0.005(3)
O6 0.016(3) 0.042(4) 0.030(4) 0.003(3) 0.001(3) -0.009(3)
O7 0.026(3) 0.038(4) 0.027(4) 0.006(3) 0.005(3) 0.005(3)
N1 0.021(4) 0.044(5) 0.028(5) 0.005(4) -0.010(4) -0.003(3)
N2 0.015(3) 0.030(4) 0.028(4) -0.002(3) -0.006(3) -0.003(3)
C1 0.022(4) 0.029(4) 0.026(5) 0.004(4) -0.008(4) -0.006(4)
C2 0.022(5) 0.039(5) 0.038(6) 0.009(5) -0.004(5) 0.001(4)
C3 0.021(5) 0.046(5) 0.034(6) 0.015(5) -0.008(5) 0.001(4)
C4 0.033(6) 0.053(7) 0.065(9) 0.028(6) -0.015(6) -0.018(5)
C5 0.028(5) 0.044(6) 0.049(7) 0.023(5) -0.012(5) -0.012(4)
C6 0.039(6) 0.060(7) 0.050(8) 0.013(7) -0.029(6) -0.006(5)
C7 0.034(6) 0.044(6) 0.031(6) 0.003(5) -0.005(5) 0.008(4)
C8 0.025(5) 0.036(5) 0.042(6) 0.003(5) -0.009(5) 0.006(4)
C9 0.035(6) 0.043(6) 0.037(6) 0.008(5) -0.013(5) -0.001(4)
C10 0.033(6) 0.046(6) 0.035(6) 0.013(5) -0.010(5) 0.001(4)
C11 0.037(6) 0.044(6) 0.033(6) -0.003(5) -0.010(5) 0.013(5)
C12 0.034(6) 0.044(6) 0.056(8) 0.005(6) -0.016(6) -0.008(5)
C13 0.025(5) 0.055(7) 0.075(10) 0.018(7) -0.012(7) -0.004(5)
C14 0.023(5) 0.047(6) 0.042(6) -0.002(5) -0.012(5) 0.008(4)
C15 0.025(5) 0.053(6) 0.035(6) 0.001(5) -0.012(5) 0.008(4)
C16 0.022(4) 0.030(4) 0.029(5) -0.001(4) -0.008(4) 0.004(3)
C17 0.021(4) 0.042(5) 0.024(5) 0.001(4) 0.000(4) -0.004(4)
C18 0.021(4) 0.029(4) 0.029(5) 0.002(4) 0.002(4) 0.000(3)
C19 0.015(4) 0.029(4) 0.032(5) 0.005(4) -0.003(4) -0.001(3)
C20 0.023(5) 0.049(6) 0.026(5) 0.006(5) 0.000(4) -0.007(4)
C21 0.021(4) 0.026(4) 0.021(4) 0.005(4) -0.008(4) 0.001(3)
C22 0.020(4) 0.020(4) 0.022(4) -0.003(4) -0.001(4) 0.007(3)
C23 0.021(4) 0.023(4) 0.023(5) -0.009(3) -0.004(4) 0.003(3)
C24 0.018(4) 0.033(5) 0.032(5) -0.003(4) -0.001(4) -0.010(4)
C25 0.019(4) 0.026(4) 0.027(5) -0.007(4) 0.004(4) -0.002(3)
C26 0.019(4) 0.028(4) 0.026(5) -0.006(4) -0.003(4) 0.002(3)
C27 0.024(4) 0.023(4) 0.027(5) 0.002(4) 0.002(4) -0.002(3)
C28 0.024(5) 0.030(4) 0.023(5) -0.006(4) 0.006(4) -0.002(3)
C29 0.027(5) 0.027(4) 0.021(4) -0.007(4) 0.003(4) -0.003(4)
C30 0.025(5) 0.032(4) 0.029(5) -0.003(4) -0.004(5) -0.009(4)
C31 0.014(4) 0.043(5) 0.030(5) -0.014(4) 0.002(4) -0.001(4)
C32 0.022(4) 0.030(4) 0.025(5) -0.006(4) -0.001(4) -0.004(4)
C33 0.022(4) 0.030(4) 0.023(5) -0.005(4) -0.001(4) -0.001(3)
C34 0.017(4) 0.028(4) 0.032(5) -0.005(4) 0.003(4) -0.005(3)
C37 0.045(6) 0.024(4) 0.035(6) -0.010(4) 0.012(5) -0.007(4)
C35 0.050(7) 0.052(7) 0.063(9) -0.025(7) -0.016(8) 0.014(6)
C36 0.041(6) 0.035(5) 0.062(8) -0.021(6) 0.006(6) 0.006(5)
C38 0.055(7) 0.031(5) 0.036(6) -0.009(5) 0.002(6) -0.005(5)
C39 0.041(6) 0.027(5) 0.047(7) -0.014(5) -0.001(5) -0.005(4)
C40 0.049(7) 0.035(5) 0.032(6) -0.007(5) 0.014(6) 0.002(5)
C41 0.020(4) 0.032(4) 0.024(5) -0.007(4) 0.003(4) -0.005(4)
C42 0.020(4) 0.043(5) 0.022(5) -0.005(4) 0.007(4) -0.008(4)
C43 0.029(5) 0.042(5) 0.017(4) 0.001(4) -0.001(4) -0.010(4)
C44 0.019(4) 0.033(4) 0.022(5) 0.002(4) -0.002(4) -0.007(4)
C45 0.024(5) 0.056(6) 0.016(5) -0.004(4) 0.004(4) -0.013(4)
C46 0.032(5) 0.048(6) 0.014(4) -0.003(4) -0.002(4) -0.011(4)
C47 0.021(4) 0.028(4) 0.029(5) 0.002(4) -0.006(4) -0.004(3)

loop_
_atom_type_symbol
_atom_type_description
_atom_type_scat_dispersion_real
_atom_type_scat_dispersion_imag
_atom_type_scat_source
C C 0.0033 0.0016 'International Tables Vol C Tables 4.2.6.8 and 6.1.1.4'
H H 0.0000 0.0000 'International Tables Vol C Tables 4.2.6.8 and 6.1.1.4'
N N 0.0061 0.0033 'International Tables Vol C Tables 4.2.6.8 and 6.1.1.4'
O O 0.0106 0.0060 'International Tables Vol C Tables 4.2.6.8 and 6.1.1.4'
Zn Zn 0.2839 1.4301 'International Tables Vol C Tables 4.2.6.8 and 6.1.1.4'

loop_
_geom_angle_atom_site_label_1
_geom_angle_atom_site_label_2
_geom_angle_atom_site_label_3
_geom_angle
_geom_angle_site_symmetry_1
_geom_angle_site_symmetry_3
_geom_angle_publ_flag
O7 Zn1 O3 107.6(4) . 2_557 ?
O7 Zn1 N1 110.5(3) . . ?
O3 Zn1 N1 129.0(4) 2_557 . ?
O7 Zn1 O1 102.0(3) . . ?
O3 Zn1 O1 104.1(4) 2_557 . ?
N1 Zn1 O1 99.8(3) . . ?
O7 Zn1 C40 98.9(3) . 2_557 ?
O3 Zn1 C40 29.1(4) 2_557 2_557 ?
N1 Zn1 C40 111.3(4) . 2_557 ?
O1 Zn1 C40 133.1(4) . 2_557 ?
O7 Zn2 O2 98.2(3) . . ?
O7 Zn2 O6 116.1(3) . 11_455 ?
O2 Zn2 O6 104.1(3) . 11_455 ?
O7 Zn2 N2 120.3(3) . 3_557 ?
O2 Zn2 N2 98.9(3) . 3_557 ?
O6 Zn2 N2 114.1(3) 11_455 3_557 ?
O7 Zn2 O5 88.2(3) . 11_455 ?
O2 Zn2 O5 162.6(3) . 11_455 ?
O6 Zn2 O5 58.8(3) 11_455 11_455 ?
N2 Zn2 O5 91.7(3) 3_557 11_455 ?
O7 Zn2 C47 102.2(3) . 11_455 ?
O2 Zn2 C47 133.4(3) . 11_455 ?
O6 Zn2 C47 29.5(3) 11_455 11_455 ?
N2 Zn2 C47 105.9(3) 3_557 11_455 ?
O5 Zn2 C47 29.4(3) 11_455 11_455 ?
C21 O1 Zn1 129.6(7) . . ?
C21 O2 Zn2 134.0(6) . . ?
C40 O3 Zn1 101.6(7) . 2_553 ?
C47 O5 Zn2 79.7(6) . 3_554 ?
C47 O6 Zn2 98.9(6) . 3_554 ?
Zn2 O7 Zn1 118.1(4) . . ?
C1 N1 C5 117.0(9) . . ?
C1 N1 Zn1 118.3(6) . . ?
C5 N1 Zn1 124.6(7) . . ?
C19 N2 C18 117.7(8) . . ?
C19 N2 Zn2 122.1(6) . 11_452 ?
C18 N2 Zn2 120.0(7) . 11_452 ?
N1 C1 C2 124.2(9) . . ?
C3 C2 C1 118.3(9) . . ?
C2 C3 C4 117.1(10) . . ?
C2 C3 C6 122.2(10) . . ?
C4 C3 C6 120.7(10) . . ?
C5 C4 C3 120.0(10) . . ?
N1 C5 C4 122.7(10) . . ?
C7 C6 C3 124.5(11) . . ?
C6 C7 C8 126.3(11) . . ?
C9 C8 C13 117.7(11) . . ?
C9 C8 C7 116.8(10) . . ?
C13 C8 C7 125.4(12) . . ?
C10 C9 C8 119.5(10) . . ?
C11 C10 C9 123.3(11) . . ?
C10 C11 C12 116.9(10) . . ?
C10 C11 C14 119.3(11) . . ?
C12 C11 C14 123.7(11) . . ?
C13 C12 C11 121.4(11) . . ?
C12 C13 C8 121.2(13) . . ?
C15 C14 C11 126.0(13) . . ?
C14 C15 C16 123.6(12) . . ?
C20 C16 C17 115.1(9) . . ?
C20 C16 C15 120.9(10) . . ?
C17 C16 C15 123.9(9) . . ?
C18 C17 C16 119.8(9) . . ?
N2 C18 C17 123.4(10) . . ?
N2 C19 C20 122.3(9) . . ?
C19 C20 C16 121.7(10) . . ?
O1 C21 O2 124.6(9) . . ?
O1 C21 C22 119.3(8) . . ?
O2 C21 C22 116.2(8) . . ?
C23 C22 C27 117.4(8) . . ?
C23 C22 C21 120.0(9) . . ?
C27 C22 C21 122.5(8) . . ?
C24 C23 C22 121.5(9) . . ?
C23 C24 C25 121.5(9) . . ?
C24 C25 C26 117.7(9) . . ?
C24 C25 C28 120.3(8) . . ?
C26 C25 C28 121.9(9) . . ?
C27 C26 C25 119.9(9) . . ?
C26 C27 C22 121.8(9) . . ?
C29 C28 C33 118.7(9) . . ?
C29 C28 C25 120.0(8) . . ?
C33 C28 C25 121.2(8) . . ?
C30 C29 C28 121.8(9) . . ?
C29 C30 C31 119.1(8) . . ?
C29 C30 C41 121.7(9) . . ?
C31 C30 C41 119.2(9) . . ?
C32 C31 C30 120.6(9) . . ?
C33 C32 C31 119.3(9) . . ?
C33 C32 C34 122.7(8) . . ?
C31 C32 C34 117.9(8) . . ?
C32 C33 C28 120.4(9) . . ?
C39 C34 C35 117.9(10) . . ?
C39 C34 C32 120.8(9) . . ?
C35 C34 C32 121.2(10) . . ?
C36 C37 C38 120.4(10) . . ?
C36 C37 C40 118.9(11) . . ?
C38 C37 C40 120.5(11) . . ?
C36 C35 C34 120.3(12) . . ?
C37 C36 C35 120.4(11) . . ?
C39 C38 C37 121.0(12) . . ?
C38 C39 C34 119.8(11) . . ?
O4 C40 O3 123.8(11) . . ?
O4 C40 C37 119.3(12) . . ?
O3 C40 C37 116.9(10) . . ?
O4 C40 Zn1 75.0(7) . 2_553 ?
O3 C40 Zn1 49.3(5) . 2_553 ?
C37 C40 Zn1 164.1(9) . 2_553 ?
C46 C41 C42 118.0(8) . . ?
C46 C41 C30 122.3(9) . . ?
C42 C41 C30 119.7(9) . . ?
C43 C42 C41 121.2(9) . . ?
C42 C43 C44 120.3(9) . . ?
C45 C44 C43 118.7(9) . . ?
C45 C44 C47 120.9(9) . . ?
C43 C44 C47 120.4(9) . . ?
C44 C45 C46 120.3(9) . . ?
C41 C46 C45 121.3(9) . . ?
O5 C47 O6 122.3(8) . . ?
O5 C47 C44 118.5(9) . . ?
O6 C47 C44 119.3(9) . . ?
O5 C47 Zn2 70.9(5) . 3_554 ?
O6 C47 Zn2 51.6(4) . 3_554 ?
C44 C47 Zn2 169.4(7) . 3_554 ?

loop_
_geom_bond_atom_site_label_1
_geom_bond_atom_site_label_2
_geom_bond_distance
_geom_bond_site_symmetry_2
_geom_bond_publ_flag
Zn1 O7 1.926(8) . ?
Zn1 O3 1.969(8) 2_557 ?
Zn1 N1 2.023(8) . ?
Zn1 O1 2.030(7) . ?
Zn1 C40 2.543(12) 2_557 ?
Zn2 O7 1.914(7) . ?
Zn2 O2 1.987(7) . ?
Zn2 O6 2.009(7) 11_455 ?
Zn2 N2 2.017(8) 3_557 ?
Zn2 O5 2.432(7) 11_455 ?
Zn2 C47 2.533(9) 11_455 ?
O1 C21 1.264(11) . ?
O2 C21 1.278(12) . ?
O3 C40 1.262(16) . ?
O4 C40 1.230(15) . ?
O5 C47 1.262(13) . ?
O6 C47 1.262(12) . ?
N1 C1 1.328(13) . ?
N1 C5 1.331(13) . ?
N2 C19 1.321(13) . ?
N2 C18 1.343(12) . ?
C1 C2 1.391(14) . ?
C2 C3 1.387(14) . ?
C3 C4 1.396(16) . ?
C3 C6 1.451(15) . ?
C4 C5 1.378(17) . ?
C6 C7 1.359(18) . ?
C7 C8 1.435(15) . ?
C8 C9 1.403(16) . ?
C8 C13 1.404(15) . ?
C9 C10 1.388(15) . ?
C10 C11 1.369(17) . ?
C11 C12 1.405(18) . ?
C11 C14 1.440(16) . ?
C12 C13 1.372(18) . ?
C14 C15 1.341(15) . ?
C15 C16 1.452(14) . ?
C16 C20 1.383(14) . ?
C16 C17 1.414(15) . ?
C17 C18 1.360(14) . ?
C19 C20 1.370(14) . ?
C21 C22 1.480(13) . ?
C22 C23 1.385(12) . ?
C22 C27 1.396(14) . ?
C23 C24 1.358(14) . ?
C24 C25 1.388(14) . ?
C25 C26 1.413(12) . ?
C25 C28 1.506(13) . ?
C26 C27 1.367(14) . ?
C28 C29 1.391(13) . ?
C28 C33 1.413(13) . ?
C29 C30 1.366(14) . ?
C30 C31 1.409(14) . ?
C30 C41 1.486(12) . ?
C31 C32 1.395(13) . ?
C32 C33 1.388(14) . ?
C32 C34 1.471(13) . ?
C34 C39 1.403(16) . ?
C34 C35 1.414(15) . ?
C37 C36 1.343(18) . ?
C37 C38 1.388(17) . ?
C37 C40 1.521(14) . ?
C35 C36 1.404(18) . ?
C38 C39 1.386(15) . ?
C41 C46 1.386(14) . ?
C41 C42 1.402(14) . ?
C42 C43 1.387(13) . ?
C43 C44 1.400(14) . ?
C44 C45 1.395(14) . ?
C44 C47 1.480(12) . ?
C45 C46 1.395(14) . ?
